data_4134549
loop_
_publ_author_name
'Stevens, Hendrik'
'Duan, Peng-Cheng'
'Dechert, Sebastian'
'Meyer, Franc'

_publ_section_title
;
 Competing H2 versus Intramolecular C-H Activation at a Dinuclear Nickel
 Complex via Metal-Metal Cooperative Oxidative Addition.
;
_journal_name_full 'Journal of the American Chemical Society'
_journal_paper_doi 10.1021/jacs.0c00758
_journal_year 2020
_chemical_formula_moiety 'C51 H43 N6 Ni2 -, 0.5(C12 H24 Na O3 +)'
_chemical_formula_sum 'C57 H55 N6 Na0.5 Ni2 O1.5'
_chemical_formula_weight 976.98
_space_group_crystal_system monoclinic
_space_group_IT_number 13
_space_group_name_Hall '-P 2yc'
_space_group_name_H-M_alt 'P 1 2/c 1'
_atom_sites_solution_hydrogens geom
_audit_creation_method SHELXL-2018/3
_cell_angle_alpha 90
_cell_angle_beta 108.0510(10)
_cell_angle_gamma 90
_cell_formula_units_Z 4
_cell_length_a 27.7413(5)
_cell_length_b 10.6411(2)
_cell_length_c 20.9606(4)
_cell_measurement_reflns_used 71859
_cell_measurement_temperature 133(2)
_cell_measurement_theta_max 25.786
_cell_measurement_theta_min 1.544
_cell_volume 5882.98(19)
_computing_cell_refinement 'X-AREA (Stoe & Cie, 2015)'
_computing_data_collection 'X-AREA (Stoe & Cie, 2015)'
_computing_data_reduction 'X-AREA (Stoe & Cie, 2015)'
_computing_molecular_graphics 'DIAMOND (Brandenburg, 2012)'
_computing_publication_material 'SHELXL-2018/3 (Sheldrick, 2018)'
_computing_structure_refinement 'SHELXL-2018/3 (Sheldrick, 2018)'
_computing_structure_solution 'SHELXT-2018/2 (Sheldrick, 2018)'
_diffrn_ambient_temperature 133(2)
_diffrn_measured_fraction_theta_full 1.000
_diffrn_measured_fraction_theta_max 0.983
_diffrn_measurement_device_type 'Stoe IPDS II'
_diffrn_measurement_method \w
_diffrn_radiation_type MoK\a
_diffrn_radiation_wavelength 0.71073
_diffrn_reflns_av_R_equivalents 0.0510
_diffrn_reflns_av_unetI/netI 0.0249
_diffrn_reflns_Laue_measured_fraction_full 1.000
_diffrn_reflns_Laue_measured_fraction_max 0.983
_diffrn_reflns_limit_h_max 33
_diffrn_reflns_limit_h_min -33
_diffrn_reflns_limit_k_max 12
_diffrn_reflns_limit_k_min -12
_diffrn_reflns_limit_l_max 23
_diffrn_reflns_limit_l_min -25
_diffrn_reflns_number 71859
_diffrn_reflns_point_group_measured_fraction_full 1.000
_diffrn_reflns_point_group_measured_fraction_max 0.983
_diffrn_reflns_theta_full 25.242
_diffrn_reflns_theta_max 25.786
_diffrn_reflns_theta_min 1.544
_diffrn_source 'fine-focus sealed tube'
_exptl_absorpt_coefficient_mu 0.684
_exptl_absorpt_correction_T_max 0.9215
_exptl_absorpt_correction_T_min 0.6769
_exptl_absorpt_correction_type numerical
_exptl_absorpt_process_details 'X-RED (Stoe & Cie, 2015)'
_exptl_crystal_colour 'dark red'
_exptl_crystal_density_diffrn 1.103
_exptl_crystal_description block
_exptl_crystal_F_000 2050
_exptl_crystal_size_max 0.500
_exptl_crystal_size_mid 0.250
_exptl_crystal_size_min 0.240
_refine_diff_density_max 0.441
_refine_diff_density_min -0.351
_refine_diff_density_rms 0.040
_refine_ls_extinction_method none
_refine_ls_goodness_of_fit_ref 1.031
_refine_ls_hydrogen_treatment constr
_refine_ls_matrix_type full
_refine_ls_number_parameters 680
_refine_ls_number_reflns 11100
_refine_ls_number_restraints 60
_refine_ls_restrained_S_all 1.034
_refine_ls_R_factor_all 0.0462
_refine_ls_R_factor_gt 0.0336
_refine_ls_shift/su_max 0.001
_refine_ls_shift/su_mean 0.000
_refine_ls_structure_factor_coef Fsqd
_refine_ls_weighting_details 'w=1/[\s^2^(Fo^2^)+(0.0423P)^2^+2.1589P] where P=(Fo^2^+2Fc^2^)/3'
_refine_ls_weighting_scheme calc
_refine_ls_wR_factor_gt 0.0827
_refine_ls_wR_factor_ref 0.0881
_reflns_Friedel_coverage 0.000
_reflns_number_gt 8846
_reflns_number_total 11100
_reflns_threshold_expression 'I > 2\s(I)'
_cod_data_source_file ja0c00758_si_002.cif
_cod_data_source_block 6Na-hs281b_sq
_cod_original_sg_symbol_H-M 'P 2/c'
_cod_original_formula_sum 'C57 H55 N6 Na0.50 Ni2 O1.50'
_cod_database_code 4134549
_shelx_shelxl_version_number 2018/3
_shelx_space_group_comment
;
The symmetry employed for this shelxl refinement is uniquely defined
by the following loop, which should always be used as a source of
symmetry information in preference to the above space-group names.
They are only intended as comments.
;
_shelx_estimated_absorpt_t_min 0.726
_shelx_estimated_absorpt_t_max 0.853

loop_
_space_group_symop_operation_xyz
'x, y, z'
'-x, y, -z+1/2'
'-x, -y, -z'
'x, -y, z-1/2'

loop_
_atom_site_label
_atom_site_type_symbol
_atom_site_fract_x
_atom_site_fract_y
_atom_site_fract_z
_atom_site_U_iso_or_equiv
_atom_site_adp_type
_atom_site_occupancy
_atom_site_site_symmetry_order
_atom_site_calc_flag
_atom_site_refinement_flags_posn
_atom_site_refinement_flags_adp
_atom_site_refinement_flags_occupancy
_atom_site_disorder_assembly
_atom_site_disorder_group
Ni1 Ni 0.16289(2) 0.50036(2) 0.48122(2) 0.03185(7) Uani 1 1 d . . . . .
Ni2 Ni 0.29670(2) 0.65018(2) 0.46055(2) 0.04245(8) Uani 1 1 d . . . . .
N1 N 0.20892(6) 0.63295(15) 0.51935(7) 0.0385(4) Uani 1 1 d . . . . .
N2 N 0.25079(7) 0.68742(16) 0.50872(8) 0.0426(4) Uani 1 1 d . . . . .
N3 N 0.13216(6) 0.54726(14) 0.54820(7) 0.0347(3) Uani 1 1 d . . . . .
N4 N 0.12718(6) 0.34949(13) 0.46120(7) 0.0299(3) Uani 1 1 d . . . . .
N5 N 0.32880(7) 0.80541(17) 0.49913(9) 0.0504(5) Uani 1 1 d . . . . .
N6 N 0.33289(6) 0.64319(16) 0.39915(8) 0.0428(4) Uani 1 1 d . . . . .
C1 C 0.22932(8) 0.80401(19) 0.58493(10) 0.0462(5) Uani 1 1 d . . . . .
H1 H 0.229123 0.867907 0.616496 0.055 Uiso 1 1 calc R U . . .
C2 C 0.19659(8) 0.70292(18) 0.56564(9) 0.0406(5) Uani 1 1 d . . . . .
C3 C 0.26198(8) 0.79081(19) 0.54815(10) 0.0455(5) Uani 1 1 d . . . . .
C4 C 0.15358(8) 0.65919(18) 0.58719(10) 0.0438(5) Uani 1 1 d . . . . .
H4A H 0.165324 0.638834 0.635665 0.053 Uiso 1 1 calc R U . . .
H4B H 0.127513 0.725870 0.579491 0.053 Uiso 1 1 calc R U . . .
C5 C 0.08921(7) 0.50288(17) 0.55317(8) 0.0344(4) Uani 1 1 d . . . . .
C6 C 0.06479(7) 0.39915(18) 0.51511(9) 0.0346(4) Uani 1 1 d . . . . .
H6 H 0.032220 0.377983 0.517855 0.042 Uiso 1 1 calc R U . . .
C7 C 0.08368(7) 0.32474(16) 0.47395(9) 0.0315(4) Uani 1 1 d . . . . .
C8 C 0.06328(8) 0.5647(2) 0.59853(10) 0.0466(5) Uani 1 1 d . . . . .
H8A H 0.031755 0.519858 0.595294 0.070 Uiso 1 1 calc R U . . .
H8B H 0.055525 0.652338 0.584766 0.070 Uiso 1 1 calc R U . . .
H8C H 0.085716 0.562095 0.644971 0.070 Uiso 1 1 calc R U . . .
C9 C 0.05073(7) 0.21477(19) 0.44030(10) 0.0404(4) Uani 1 1 d . . . . .
H9A H 0.015664 0.243321 0.420546 0.061 Uiso 1 1 calc R U . . .
H9B H 0.051997 0.149299 0.473663 0.061 Uiso 1 1 calc R U . . .
H9C H 0.063250 0.180667 0.404962 0.061 Uiso 1 1 calc R U . . .
C10 C 0.15021(7) 0.25173(17) 0.43499(9) 0.0315(4) Uani 1 1 d . . . . .
C11 C 0.16454(7) 0.27307(17) 0.37708(9) 0.0329(4) Uani 1 1 d . . . . .
C12 C 0.18108(7) 0.17024(18) 0.34789(9) 0.0382(4) Uani 1 1 d . . . . .
H12 H 0.189796 0.182214 0.307910 0.046 Uiso 1 1 calc R U . . .
C13 C 0.18506(8) 0.05137(19) 0.37594(10) 0.0419(5) Uani 1 1 d . . . . .
H13 H 0.194402 -0.018074 0.353835 0.050 Uiso 1 1 calc R U . . .
C14 C 0.17542(8) 0.03409(18) 0.43598(10) 0.0389(4) Uani 1 1 d . . . . .
H14 H 0.179876 -0.046710 0.456252 0.047 Uiso 1 1 calc R U . . .
C15 C 0.15919(7) 0.13390(17) 0.46737(9) 0.0333(4) Uani 1 1 d . . . . .
C16 C 0.16281(7) 0.40185(18) 0.35000(9) 0.0325(4) Uani 1 1 d . . . . .
C17 C 0.15742(7) 0.42148(18) 0.28196(9) 0.0355(4) Uani 1 1 d . . . . .
H17 H 0.153091 0.351089 0.252847 0.043 Uiso 1 1 calc R U . A .
C18 C 0.15828(7) 0.54128(19) 0.25618(9) 0.0396(4) Uani 1 1 d . . . . .
H18 H 0.154882 0.552822 0.210045 0.047 Uiso 1 1 calc R U . A .
C19 C 0.16414(7) 0.64352(19) 0.29851(9) 0.0394(4) Uani 1 1 d . . . . .
H19 H 0.164688 0.726045 0.281458 0.047 Uiso 1 1 calc R U . A .
C20 C 0.16921(7) 0.62604(18) 0.36579(9) 0.0371(4) Uani 1 1 d . . . . .
H20 H 0.173175 0.697670 0.394010 0.045 Uiso 1 1 calc R U . A .
C21 C 0.16872(7) 0.50553(17) 0.39400(9) 0.0329(4) Uani 1 1 d . . . . .
C22 C 0.15477(7) 0.11448(17) 0.53587(9) 0.0344(4) Uani 1 1 d . . . . .
C23 C 0.12971(9) 0.01125(18) 0.55104(11) 0.0479(5) Uani 1 1 d . . . . .
H23 H 0.113280 -0.046480 0.516594 0.057 Uiso 1 1 calc R U . . .
C24 C 0.12838(11) -0.0087(2) 0.61607(12) 0.0581(6) Uani 1 1 d . . . . .
H24 H 0.110480 -0.078765 0.625446 0.070 Uiso 1 1 calc R U . . .
C25 C 0.15282(9) 0.0725(2) 0.66688(11) 0.0507(6) Uani 1 1 d . . . . .
H25 H 0.152240 0.058105 0.711364 0.061 Uiso 1 1 calc R U . . .
C26 C 0.17811(8) 0.1748(2) 0.65268(10) 0.0443(5) Uani 1 1 d . . . . .
H26 H 0.195364 0.230709 0.687604 0.053 Uiso 1 1 calc R U . . .
C27 C 0.17850(7) 0.19639(19) 0.58788(9) 0.0383(4) Uani 1 1 d . . . . .
H27 H 0.195318 0.268644 0.578626 0.046 Uiso 1 1 calc R U . . .
C28 C 0.30564(9) 0.8680(2) 0.54460(12) 0.0576(6) Uani 1 1 d . . . . .
H28A H 0.293990 0.953119 0.527684 0.069 Uiso 1 1 calc R U . . .
H28B H 0.330706 0.876237 0.589786 0.069 Uiso 1 1 calc R U . . .
C29 C 0.37341(9) 0.8449(2) 0.49760(11) 0.0551(6) Uani 1 1 d . . . . .
C30 C 0.39769(9) 0.7903(2) 0.45526(11) 0.0562(6) Uani 1 1 d . . . . .
H30 H 0.431384 0.817020 0.460566 0.067 Uiso 1 1 calc R U . . .
C31 C 0.37733(8) 0.7008(2) 0.40616(10) 0.0486(5) Uani 1 1 d . . . . .
C32 C 0.40100(10) 0.9501(2) 0.54332(14) 0.0702(7) Uani 1 1 d . . . . .
H32A H 0.433009 0.967999 0.534505 0.105 Uiso 1 1 calc R U . . .
H32B H 0.408010 0.924587 0.590237 0.105 Uiso 1 1 calc R U . . .
H32C H 0.379794 1.025744 0.534719 0.105 Uiso 1 1 calc R U . . .
C33 C 0.40870(9) 0.6662(3) 0.36125(12) 0.0608(6) Uani 1 1 d . . . . .
H33A H 0.444760 0.668329 0.387250 0.091 Uiso 1 1 calc R U . . .
H33B H 0.402117 0.726406 0.324150 0.091 Uiso 1 1 calc R U . . .
H33C H 0.399555 0.581476 0.343231 0.091 Uiso 1 1 calc R U . . .
C34 C 0.30937(7) 0.57739(19) 0.33822(10) 0.0415(5) Uani 1 1 d . . . . .
C35 C 0.29514(7) 0.4516(2) 0.34253(12) 0.0494(5) Uani 1 1 d . . . . .
C36 C 0.27709(9) 0.3838(2) 0.28288(15) 0.0609(7) Uani 1 1 d . . . . .
H36 H 0.268392 0.297803 0.284810 0.073 Uiso 1 1 calc R U . . .
C37 C 0.27153(9) 0.4374(3) 0.22161(15) 0.0644(7) Uani 1 1 d . . . . .
H37 H 0.260949 0.387810 0.182034 0.077 Uiso 1 1 calc R U . . .
C38 C 0.28138(8) 0.5645(2) 0.21752(12) 0.0552(6) Uani 1 1 d . . . . .
H38 H 0.275690 0.602682 0.174851 0.066 Uiso 1 1 calc R U . . .
C39 C 0.29968(8) 0.6370(2) 0.27592(10) 0.0441(5) Uani 1 1 d . . . . .
C40 C 0.29710(8) 0.3962(2) 0.40729(13) 0.0516(6) Uani 1 1 d . . . . .
C41 C 0.28929(8) 0.4726(2) 0.45785(12) 0.0493(5) Uani 1 1 d . . . . .
C42 C 0.28636(8) 0.4108(2) 0.51577(13) 0.0599(7) Uani 1 1 d . . . . .
H42 H 0.280540 0.458834 0.550873 0.072 Uiso 1 1 calc R U . . .
C43 C 0.29179(9) 0.2805(3) 0.52313(17) 0.0756(9) Uani 1 1 d . . . . .
H43 H 0.288839 0.241167 0.562437 0.091 Uiso 1 1 calc R U . . .
C44 C 0.30134(10) 0.2092(3) 0.4739(2) 0.0838(10) Uani 1 1 d . . . . .
H44 H 0.305758 0.120903 0.479403 0.101 Uiso 1 1 calc R U . . .
C45 C 0.30445(9) 0.2658(2) 0.41702(17) 0.0693(8) Uani 1 1 d . . . . .
H45 H 0.311705 0.216502 0.383345 0.083 Uiso 1 1 calc R U . . .
C46 C 0.30516(8) 0.7746(2) 0.26843(9) 0.0437(5) Uani 1 1 d . . . . .
C47 C 0.32503(10) 0.8222(2) 0.22007(11) 0.0595(6) Uani 1 1 d . . . . .
H47 H 0.337997 0.765892 0.194231 0.071 Uiso 1 1 calc R U . . .
C48 C 0.32625(12) 0.9492(3) 0.20902(13) 0.0752(8) Uani 1 1 d . . . . .
H48 H 0.339598 0.979414 0.175288 0.090 Uiso 1 1 calc R U . . .
C49 C 0.30841(12) 1.0330(3) 0.24613(15) 0.0739(8) Uani 1 1 d . . . . .
H49 H 0.309551 1.120796 0.238481 0.089 Uiso 1 1 calc R U . . .
C50 C 0.28876(10) 0.9880(2) 0.29474(12) 0.0573(6) Uani 1 1 d . . . . .
H50 H 0.276184 1.045153 0.320620 0.069 Uiso 1 1 calc R U . . .
C51 C 0.28735(8) 0.8605(2) 0.30585(10) 0.0450(5) Uani 1 1 d . . . . .
H51 H 0.273969 0.830829 0.339648 0.054 Uiso 1 1 calc R U . . .
Na1 Na 0.06264(6) 0.53982(16) 0.28436(9) 0.0490(4) Uani 0.5 1 d . . P A -1
O1 O 0.0213(5) 0.3485(9) 0.2592(6) 0.055(3) Uani 0.5 1 d D U P A -1
C61 C 0.0413(7) 0.2321(13) 0.2442(15) 0.048(2) Uani 0.5 1 d D U P A -1
H61A H 0.074628 0.214430 0.277716 0.058 Uiso 0.5 1 calc R U P A -1
H61B H 0.045679 0.235361 0.199146 0.058 Uiso 0.5 1 calc R U P A -1
C62 C 0.0034(11) 0.1320(4) 0.247(2) 0.053(3) Uani 0.5 1 d D U P A -1
H62A H 0.017371 0.075844 0.285674 0.063 Uiso 0.5 1 calc R U P A -1
H62B H -0.006017 0.080877 0.205164 0.063 Uiso 0.5 1 calc R U P A -1
C63 C -0.0423(7) 0.2036(14) 0.2531(16) 0.058(4) Uani 0.5 1 d D U P A -1
H63A H -0.074079 0.171208 0.221098 0.070 Uiso 0.5 1 calc R U P A -1
H63B H -0.044504 0.197134 0.299207 0.070 Uiso 0.5 1 calc R U P A -1
C64 C -0.0327(7) 0.3370(13) 0.2367(8) 0.051(3) Uani 0.5 1 d D U P A -1
H64A H -0.046522 0.352688 0.187863 0.061 Uiso 0.5 1 calc R U P A -1
H64B H -0.048345 0.396889 0.260600 0.061 Uiso 0.5 1 calc R U P A -1
O2 O 0.0275(2) 0.6706(5) 0.3447(3) 0.0636(15) Uani 0.5 1 d D U P A -1
C65 C 0.0566(3) 0.7504(10) 0.3936(5) 0.104(4) Uani 0.5 1 d D U P A -1
H65A H 0.082047 0.791856 0.376367 0.124 Uiso 0.5 1 calc R U P A -1
H65B H 0.075163 0.700007 0.433270 0.124 Uiso 0.5 1 calc R U P A -1
C66 C 0.0282(3) 0.8438(8) 0.4137(4) 0.079(2) Uani 0.5 1 d D U P A -1
H66A H 0.042008 0.928513 0.410464 0.095 Uiso 0.5 1 calc R U P A -1
H66B H 0.028397 0.829549 0.460491 0.095 Uiso 0.5 1 calc R U P A -1
C67 C -0.0240(3) 0.8302(8) 0.3658(4) 0.0737(18) Uani 0.5 1 d D U P A -1
H67A H -0.047449 0.796828 0.388993 0.088 Uiso 0.5 1 calc R U P A -1
H67B H -0.036999 0.912186 0.345364 0.088 Uiso 0.5 1 calc R U P A -1
C68 C -0.0191(3) 0.7408(11) 0.3141(4) 0.084(3) Uani 0.5 1 d D U P A -1
H68A H -0.048564 0.683352 0.300657 0.101 Uiso 0.5 1 calc R U P A -1
H68B H -0.017074 0.786593 0.273909 0.101 Uiso 0.5 1 calc R U P A -1
O3 O 0.01412(14) 0.6444(3) 0.18478(18) 0.0537(8) Uani 0.5 1 d D U P A -1
C69 C 0.0332(3) 0.7535(7) 0.1637(4) 0.0574(15) Uani 0.5 1 d D U P A -1
H69A H 0.058144 0.731306 0.140461 0.069 Uiso 0.5 1 calc R U P A -1
H69B H 0.050284 0.807114 0.202818 0.069 Uiso 0.5 1 calc R U P A -1
C70 C -0.0112(4) 0.8224(7) 0.1165(5) 0.091(3) Uani 0.5 1 d D U P A -1
H70A H -0.025921 0.883795 0.140814 0.109 Uiso 0.5 1 calc R U P A -1
H70B H -0.001472 0.866417 0.080756 0.109 Uiso 0.5 1 calc R U P A -1
C71 C -0.0467(3) 0.7180(7) 0.0891(3) 0.0460(15) Uani 0.5 1 d D U P A -1
H71A H -0.082202 0.748187 0.075594 0.055 Uiso 0.5 1 calc R U P A -1
H71B H -0.039945 0.680911 0.049358 0.055 Uiso 0.5 1 calc R U P A -1
C72 C -0.0379(3) 0.6245(7) 0.1434(5) 0.0578(18) Uani 0.5 1 d D U P A -1
H72A H -0.061557 0.637883 0.169736 0.069 Uiso 0.5 1 calc R U P A -1
H72B H -0.042560 0.538149 0.124930 0.069 Uiso 0.5 1 calc R U P A -1

loop_
_atom_site_aniso_label
_atom_site_aniso_U_11
_atom_site_aniso_U_22
_atom_site_aniso_U_33
_atom_site_aniso_U_23
_atom_site_aniso_U_13
_atom_site_aniso_U_12
Ni1 0.04025(13) 0.02959(12) 0.02446(11) 0.00025(9) 0.00823(9) -0.00248(10)
Ni2 0.04634(15) 0.03961(15) 0.03406(14) 0.00473(11) 0.00174(11) -0.01138(12)
N1 0.0499(10) 0.0345(8) 0.0273(8) 0.0010(7) 0.0066(7) -0.0073(7)
N2 0.0510(10) 0.0394(9) 0.0311(8) 0.0011(7) 0.0036(7) -0.0123(8)
N3 0.0443(9) 0.0301(8) 0.0265(7) 0.0002(6) 0.0066(7) 0.0033(7)
N4 0.0338(8) 0.0302(8) 0.0262(7) 0.0002(6) 0.0101(6) 0.0032(6)
N5 0.0564(11) 0.0501(10) 0.0365(9) 0.0053(8) 0.0021(8) -0.0175(9)
N6 0.0416(9) 0.0402(9) 0.0389(9) 0.0039(7) 0.0011(7) -0.0065(8)
C1 0.0611(13) 0.0326(10) 0.0358(10) -0.0012(8) 0.0019(10) -0.0040(10)
C2 0.0539(12) 0.0330(10) 0.0287(9) 0.0031(8) 0.0037(9) -0.0002(9)
C3 0.0590(13) 0.0325(10) 0.0346(10) 0.0040(9) -0.0008(10) -0.0103(10)
C4 0.0582(13) 0.0358(10) 0.0352(10) -0.0061(8) 0.0113(9) 0.0014(9)
C5 0.0419(10) 0.0348(10) 0.0241(8) 0.0031(8) 0.0069(8) 0.0094(8)
C6 0.0350(10) 0.0394(10) 0.0300(9) 0.0029(8) 0.0109(8) 0.0042(8)
C7 0.0351(9) 0.0312(9) 0.0268(8) 0.0025(7) 0.0077(7) 0.0032(7)
C8 0.0465(12) 0.0564(13) 0.0345(10) -0.0077(10) 0.0090(9) 0.0107(10)
C9 0.0367(10) 0.0451(11) 0.0397(10) -0.0068(9) 0.0123(9) -0.0030(9)
C10 0.0315(9) 0.0326(9) 0.0290(9) -0.0039(7) 0.0072(7) 0.0002(7)
C11 0.0318(9) 0.0375(10) 0.0285(9) -0.0012(8) 0.0079(7) 0.0014(8)
C12 0.0403(11) 0.0443(11) 0.0320(9) -0.0017(8) 0.0143(8) 0.0031(9)
C13 0.0494(12) 0.0396(11) 0.0397(11) -0.0038(9) 0.0182(9) 0.0081(9)
C14 0.0460(11) 0.0335(10) 0.0390(10) 0.0013(8) 0.0158(9) 0.0066(8)
C15 0.0342(10) 0.0333(9) 0.0320(9) 0.0001(8) 0.0097(8) 0.0025(8)
C16 0.0288(9) 0.0388(10) 0.0294(9) 0.0014(8) 0.0084(7) 0.0009(8)
C17 0.0362(10) 0.0404(11) 0.0299(9) -0.0006(8) 0.0101(8) -0.0011(8)
C18 0.0418(11) 0.0490(11) 0.0273(9) 0.0043(9) 0.0099(8) -0.0033(9)
C19 0.0427(11) 0.0399(11) 0.0349(10) 0.0072(9) 0.0108(9) -0.0052(9)
C20 0.0413(11) 0.0382(10) 0.0305(9) 0.0010(8) 0.0092(8) -0.0036(8)
C21 0.0319(9) 0.0350(10) 0.0296(9) 0.0024(8) 0.0063(7) -0.0013(8)
C22 0.0403(10) 0.0307(9) 0.0345(10) 0.0021(8) 0.0149(8) 0.0070(8)
C23 0.0744(15) 0.0305(10) 0.0480(12) -0.0038(9) 0.0325(11) -0.0004(10)
C24 0.0957(19) 0.0351(11) 0.0616(14) 0.0034(10) 0.0509(14) 0.0008(12)
C25 0.0757(16) 0.0436(12) 0.0423(12) 0.0073(10) 0.0322(11) 0.0173(11)
C26 0.0489(12) 0.0484(12) 0.0346(10) 0.0012(9) 0.0116(9) 0.0062(10)
C27 0.0380(10) 0.0408(10) 0.0345(10) 0.0045(8) 0.0088(8) 0.0022(8)
C28 0.0665(15) 0.0454(12) 0.0549(14) -0.0039(11) 0.0100(12) -0.0178(11)
C29 0.0534(14) 0.0536(13) 0.0458(12) 0.0066(11) -0.0029(11) -0.0187(11)
C30 0.0459(12) 0.0613(14) 0.0504(13) 0.0081(12) -0.0010(10) -0.0185(11)
C31 0.0415(11) 0.0529(13) 0.0422(11) 0.0117(10) -0.0007(9) -0.0089(10)
C32 0.0587(15) 0.0603(15) 0.0780(18) -0.0097(14) 0.0015(13) -0.0229(13)
C33 0.0421(12) 0.0768(17) 0.0568(14) 0.0106(12) 0.0054(11) -0.0111(12)
C34 0.0323(10) 0.0420(11) 0.0462(11) -0.0049(9) 0.0064(9) 0.0021(8)
C35 0.0310(10) 0.0400(11) 0.0744(15) -0.0108(11) 0.0123(10) 0.0012(9)
C36 0.0432(13) 0.0491(13) 0.091(2) -0.0241(14) 0.0219(13) -0.0022(10)
C37 0.0460(13) 0.0684(17) 0.0771(18) -0.0400(15) 0.0164(12) -0.0017(12)
C38 0.0443(12) 0.0710(16) 0.0470(12) -0.0187(12) 0.0092(10) 0.0100(11)
C39 0.0379(11) 0.0504(12) 0.0409(11) -0.0113(10) 0.0075(9) 0.0065(9)
C40 0.0333(11) 0.0366(11) 0.0802(17) 0.0059(11) 0.0109(11) 0.0004(9)
C41 0.0336(11) 0.0441(12) 0.0609(14) 0.0123(10) 0.0012(10) -0.0038(9)
C42 0.0432(12) 0.0550(14) 0.0722(16) 0.0266(12) 0.0043(11) -0.0044(11)
C43 0.0438(14) 0.0645(17) 0.110(2) 0.0494(18) 0.0107(15) 0.0021(13)
C44 0.0511(16) 0.0499(15) 0.151(3) 0.0389(19) 0.0322(18) 0.0092(12)
C45 0.0416(13) 0.0440(13) 0.123(2) 0.0076(15) 0.0258(14) 0.0031(10)
C46 0.0469(12) 0.0532(13) 0.0282(9) 0.0009(9) 0.0076(9) 0.0113(10)
C47 0.0752(16) 0.0685(16) 0.0387(12) 0.0114(11) 0.0233(11) 0.0261(13)
C48 0.099(2) 0.0792(19) 0.0626(16) 0.0361(15) 0.0474(16) 0.0305(17)
C49 0.099(2) 0.0538(15) 0.0823(19) 0.0274(14) 0.0478(17) 0.0240(15)
C50 0.0749(16) 0.0458(13) 0.0574(14) 0.0031(11) 0.0296(13) 0.0134(12)
C51 0.0541(13) 0.0466(12) 0.0346(10) -0.0003(9) 0.0143(9) 0.0037(10)
Na1 0.0395(9) 0.0457(9) 0.0584(10) -0.0097(8) 0.0101(8) -0.0004(7)
O1 0.049(6) 0.045(3) 0.069(4) -0.009(3) 0.017(4) 0.000(2)
C61 0.047(5) 0.044(5) 0.048(5) 0.003(5) 0.007(5) -0.004(4)
C62 0.061(6) 0.0518(19) 0.043(7) 0.007(5) 0.014(4) 0.002(5)
C63 0.052(5) 0.067(8) 0.054(5) -0.008(7) 0.013(4) -0.022(5)
C64 0.044(6) 0.066(6) 0.044(4) -0.007(4) 0.014(3) 0.000(4)
O2 0.060(3) 0.065(4) 0.057(3) -0.018(3) 0.007(2) 0.020(2)
C65 0.059(4) 0.134(10) 0.113(8) -0.069(7) 0.018(4) -0.002(5)
C66 0.088(6) 0.079(5) 0.072(5) -0.028(4) 0.026(4) -0.002(4)
C67 0.072(4) 0.085(5) 0.070(4) 0.014(4) 0.030(4) 0.020(4)
C68 0.065(5) 0.133(8) 0.045(4) -0.007(4) 0.003(3) 0.027(5)
O3 0.049(2) 0.0504(19) 0.058(2) -0.0074(17) 0.0110(17) -0.0037(17)
C69 0.062(4) 0.062(4) 0.045(4) 0.000(3) 0.012(3) -0.009(3)
C70 0.107(7) 0.058(4) 0.096(7) 0.018(4) 0.013(6) -0.004(4)
C71 0.046(3) 0.065(3) 0.031(2) -0.010(2) 0.018(2) 0.002(3)
C72 0.048(4) 0.058(4) 0.059(4) -0.005(3) 0.003(3) -0.003(3)

loop_
_atom_type_symbol
_atom_type_description
_atom_type_scat_dispersion_real
_atom_type_scat_dispersion_imag
_atom_type_scat_source
C C 0.0033 0.0016 'International Tables Vol C Tables 4.2.6.8 and 6.1.1.4'
H H 0.0000 0.0000 'International Tables Vol C Tables 4.2.6.8 and 6.1.1.4'
N N 0.0061 0.0033 'International Tables Vol C Tables 4.2.6.8 and 6.1.1.4'
O O 0.0106 0.0060 'International Tables Vol C Tables 4.2.6.8 and 6.1.1.4'
Na Na 0.0362 0.0249 'International Tables Vol C Tables 4.2.6.8 and 6.1.1.4'
Ni Ni 0.3393 1.1124 'International Tables Vol C Tables 4.2.6.8 and 6.1.1.4'

loop_
_geom_angle_atom_site_label_1
_geom_angle_atom_site_label_2
_geom_angle_atom_site_label_3
_geom_angle
_geom_angle_site_symmetry_1
_geom_angle_site_symmetry_3
_geom_angle_publ_flag
N4 Ni1 C21 90.35(7) . . ?
N4 Ni1 N1 166.55(6) . . ?
C21 Ni1 N1 97.90(7) . . ?
N4 Ni1 N3 93.62(6) . . ?
C21 Ni1 N3 153.14(7) . . ?
N1 Ni1 N3 83.83(7) . . ?
N6 Ni2 N2 166.14(7) . . ?
N6 Ni2 C41 90.92(9) . . ?
N2 Ni2 C41 98.02(9) . . ?
N6 Ni2 N5 92.65(8) . . ?
N2 Ni2 N5 84.08(8) . . ?
C41 Ni2 N5 153.50(8) . . ?
C2 N1 N2 107.39(16) . . ?
C2 N1 Ni1 115.10(14) . . ?
N2 N1 Ni1 137.20(13) . . ?
C3 N2 N1 106.80(17) . . ?
C3 N2 Ni2 115.49(15) . . ?
N1 N2 Ni2 137.54(13) . . ?
C5 N3 C4 117.98(16) . . ?
C5 N3 Ni1 125.64(13) . . ?
C4 N3 Ni1 115.14(13) . . ?
C7 N4 C10 118.34(15) . . ?
C7 N4 Ni1 124.93(12) . . ?
C10 N4 Ni1 116.56(11) . . ?
C29 N5 C28 118.44(19) . . ?
C29 N5 Ni2 125.27(18) . . ?
C28 N5 Ni2 115.03(14) . . ?
C31 N6 C34 118.17(18) . . ?
C31 N6 Ni2 125.38(15) . . ?
C34 N6 Ni2 116.33(13) . . ?
C3 C1 C2 104.18(18) . . ?
N1 C2 C1 110.44(19) . . ?
N1 C2 C4 117.10(17) . . ?
C1 C2 C4 132.44(19) . . ?
N2 C3 C1 111.19(19) . . ?
N2 C3 C28 117.1(2) . . ?
C1 C3 C28 131.7(2) . . ?
N3 C4 C2 108.22(16) . . ?
N3 C5 C6 121.71(17) . . ?
N3 C5 C8 120.90(17) . . ?
C6 C5 C8 117.36(18) . . ?
C7 C6 C5 126.30(18) . . ?
N4 C7 C6 123.26(17) . . ?
N4 C7 C9 120.58(16) . . ?
C6 C7 C9 116.09(17) . . ?
C11 C10 C15 120.22(16) . . ?
C11 C10 N4 119.83(16) . . ?
C15 C10 N4 119.95(16) . . ?
C12 C11 C10 118.01(17) . . ?
C12 C11 C16 122.23(16) . . ?
C10 C11 C16 119.75(16) . . ?
C13 C12 C11 121.51(18) . . ?
C14 C13 C12 119.83(18) . . ?
C13 C14 C15 120.76(18) . . ?
C14 C15 C10 118.96(17) . . ?
C14 C15 C22 118.87(16) . . ?
C10 C15 C22 122.07(16) . . ?
C17 C16 C21 120.06(17) . . ?
C17 C16 C11 120.59(16) . . ?
C21 C16 C11 119.30(16) . . ?
C17 C16 Na1 71.11(11) . . ?
C21 C16 Na1 79.92(11) . . ?
C11 C16 Na1 122.23(12) . . ?
C18 C17 C16 121.57(18) . . ?
C18 C17 Na1 74.67(12) . . ?
C16 C17 Na1 81.95(11) . . ?
C19 C18 C17 119.09(17) . . ?
C19 C18 Na1 78.80(12) . . ?
C17 C18 Na1 77.76(12) . . ?
C18 C19 C20 120.18(18) . . ?
C18 C19 Na1 73.88(12) . . ?
C20 C19 Na1 81.09(12) . . ?
C19 C20 C21 122.42(18) . . ?
C19 C20 Na1 72.34(12) . . ?
C21 C20 Na1 80.12(11) . . ?
C20 C21 C16 116.68(16) . . ?
C20 C21 Ni1 116.54(14) . . ?
C16 C21 Ni1 125.59(14) . . ?
C23 C22 C27 117.71(18) . . ?
C23 C22 C15 121.72(17) . . ?
C27 C22 C15 120.46(17) . . ?
C22 C23 C24 120.8(2) . . ?
C25 C24 C23 120.4(2) . . ?
C24 C25 C26 119.4(2) . . ?
C25 C26 C27 120.3(2) . . ?
C26 C27 C22 121.34(19) . . ?
N5 C28 C3 108.09(18) . . ?
N5 C29 C30 121.7(2) . . ?
N5 C29 C32 120.9(2) . . ?
C30 C29 C32 117.4(2) . . ?
C31 C30 C29 126.3(2) . . ?
N6 C31 C30 122.9(2) . . ?
N6 C31 C33 120.4(2) . . ?
C30 C31 C33 116.6(2) . . ?
C39 C34 C35 120.93(19) . . ?
C39 C34 N6 121.04(18) . . ?
C35 C34 N6 118.02(19) . . ?
C36 C35 C34 117.7(2) . . ?
C36 C35 C40 121.5(2) . . ?
C34 C35 C40 120.8(2) . . ?
C37 C36 C35 122.0(2) . . ?
C36 C37 C38 119.8(2) . . ?
C37 C38 C39 120.5(2) . . ?
C34 C39 C38 118.6(2) . . ?
C34 C39 C46 123.24(18) . . ?
C38 C39 C46 118.1(2) . . ?
C41 C40 C45 120.7(2) . . ?
C41 C40 C35 119.71(19) . . ?
C45 C40 C35 119.5(2) . . ?
C40 C41 C42 116.4(2) . . ?
C40 C41 Ni2 123.90(17) . . ?
C42 C41 Ni2 118.32(19) . . ?
C43 C42 C41 121.8(3) . . ?
C44 C43 C42 120.3(3) . . ?
C45 C44 C43 119.6(3) . . ?
C44 C45 C40 121.1(3) . . ?
C47 C46 C51 117.5(2) . . ?
C47 C46 C39 120.9(2) . . ?
C51 C46 C39 121.50(19) . . ?
C48 C47 C46 121.2(2) . . ?
C49 C48 C47 120.8(2) . . ?
C48 C49 C50 119.1(2) . . ?
C51 C50 C49 120.2(2) . . ?
C50 C51 C46 121.2(2) . . ?
O2 Na1 O1 113.2(4) . . ?
O2 Na1 O3 88.76(17) . . ?
O1 Na1 O3 96.1(3) . . ?
O2 Na1 C18 133.13(19) . . ?
O1 Na1 C18 112.3(3) . . ?
O3 Na1 C18 97.11(12) . . ?
O2 Na1 C17 143.91(17) . . ?
O1 Na1 C17 90.1(3) . . ?
O3 Na1 C17 116.91(12) . . ?
C18 Na1 C17 27.57(6) . . ?
O2 Na1 C19 105.84(18) . . ?
O1 Na1 C19 137.8(3) . . ?
O3 Na1 C19 100.14(12) . . ?
C18 Na1 C19 27.32(6) . . ?
C17 Na1 C19 47.88(6) . . ?
O2 Na1 C20 90.73(17) . . ?
O1 Na1 C20 135.7(3) . . ?
O3 Na1 C20 122.34(12) . . ?
C18 Na1 C20 47.42(6) . . ?
C17 Na1 C20 54.65(6) . . ?
C19 Na1 C20 26.57(5) . . ?
O2 Na1 C16 121.64(15) . . ?
O1 Na1 C16 89.8(3) . . ?
O3 Na1 C16 143.61(12) . . ?
C18 Na1 C16 48.15(6) . . ?
C17 Na1 C16 26.94(5) . . ?
C19 Na1 C16 55.28(6) . . ?
C20 Na1 C16 46.28(6) . . ?
C64 O1 C61 107.0(10) . . ?
C64 O1 Na1 123.0(11) . . ?
C61 O1 Na1 127.8(9) . . ?
O1 C61 C62 106.3(9) . . ?
C61 C62 C63 105.0(4) . . ?
C64 C63 C62 104.0(10) . . ?
O1 C64 C63 104.3(11) . . ?
C65 O2 C68 104.2(6) . . ?
C65 O2 Na1 122.1(5) . . ?
C68 O2 Na1 122.7(5) . . ?
O2 C65 C66 113.8(7) . . ?
C65 C66 C67 104.2(6) . . ?
C68 C67 C66 105.3(6) . . ?
O2 C68 C67 106.2(6) . . ?
C69 O3 C72 109.6(5) . . ?
C69 O3 Na1 119.8(4) . . ?
C72 O3 Na1 130.1(4) . . ?
O3 C69 C70 107.2(6) . . ?
C71 C70 C69 101.6(6) . . ?
C72 C71 C70 106.0(6) . . ?
O3 C72 C71 105.0(6) . . ?

loop_
_geom_bond_atom_site_label_1
_geom_bond_atom_site_label_2
_geom_bond_distance
_geom_bond_site_symmetry_2
_geom_bond_publ_flag
Ni1 N4 1.8646(15) . ?
Ni1 C21 1.8854(18) . ?
Ni1 N1 1.9046(16) . ?
Ni1 N3 1.9205(16) . ?
Ni2 N6 1.8630(18) . ?
Ni2 N2 1.8963(18) . ?
Ni2 C41 1.900(2) . ?
Ni2 N5 1.9310(18) . ?
N1 C2 1.349(3) . ?
N1 N2 1.376(2) . ?
N2 C3 1.353(3) . ?
N3 C5 1.316(2) . ?
N3 C4 1.462(2) . ?
N4 C7 1.341(2) . ?
N4 C10 1.418(2) . ?
N5 C29 1.317(3) . ?
N5 C28 1.464(3) . ?
N6 C31 1.343(3) . ?
N6 C34 1.425(3) . ?
C1 C3 1.366(3) . ?
C1 C2 1.385(3) . ?
C2 C4 1.476(3) . ?
C3 C28 1.484(3) . ?
C5 C6 1.407(3) . ?
C5 C8 1.509(3) . ?
C6 C7 1.388(3) . ?
C7 C9 1.517(3) . ?
C10 C11 1.408(2) . ?
C10 C15 1.411(3) . ?
C11 C12 1.399(3) . ?
C11 C16 1.478(3) . ?
C12 C13 1.385(3) . ?
C13 C14 1.377(3) . ?
C14 C15 1.395(3) . ?
C15 C22 1.493(2) . ?
C16 C17 1.403(2) . ?
C16 C21 1.415(3) . ?
C16 Na1 3.066(2) . ?
C17 C18 1.388(3) . ?
C17 Na1 2.930(2) . ?
C18 C19 1.381(3) . ?
C18 Na1 2.891(3) . ?
C19 C20 1.386(3) . ?
C19 Na1 2.952(3) . ?
C20 C21 1.414(3) . ?
C20 Na1 3.061(2) . ?
C22 C23 1.389(3) . ?
C22 C27 1.392(3) . ?
C23 C24 1.391(3) . ?
C24 C25 1.376(3) . ?
C25 C26 1.376(3) . ?
C26 C27 1.381(3) . ?
C29 C30 1.396(4) . ?
C29 C32 1.518(3) . ?
C30 C31 1.388(3) . ?
C31 C33 1.512(3) . ?
C34 C39 1.401(3) . ?
C34 C35 1.407(3) . ?
C35 C36 1.395(3) . ?
C35 C40 1.465(3) . ?
C36 C37 1.370(4) . ?
C37 C38 1.387(4) . ?
C38 C39 1.402(3) . ?
C39 C46 1.486(3) . ?
C40 C41 1.405(3) . ?
C40 C45 1.407(3) . ?
C41 C42 1.405(3) . ?
C42 C43 1.398(4) . ?
C43 C44 1.371(5) . ?
C44 C45 1.362(4) . ?
C46 C47 1.391(3) . ?
C46 C51 1.391(3) . ?
C47 C48 1.373(4) . ?
C48 C49 1.373(4) . ?
C49 C50 1.381(3) . ?
C50 C51 1.380(3) . ?
Na1 O2 2.291(6) . ?
Na1 O1 2.316(9) . ?
Na1 O3 2.380(4) . ?
O1 C64 1.430(9) . ?
O1 C61 1.431(11) . ?
C61 C62 1.510(13) . ?
C62 C63 1.519(15) . ?
C63 C64 1.503(13) . ?
O2 C65 1.382(9) . ?
O2 C68 1.458(8) . ?
C65 C66 1.411(11) . ?
C66 C67 1.493(10) . ?
C67 C68 1.479(9) . ?
O3 C69 1.404(8) . ?
O3 C72 1.451(8) . ?
C69 C70 1.511(10) . ?
C70 C71 1.477(12) . ?
C71 C72 1.475(10) . ?
